data_4313325
loop_
_publ_author_name
'Yilma Gultneh'
'Teshome B. Yisgedu'
'Yohannes T. Tesema'
'Ray J. Butcher'

_publ_section_title
;
 Dioxo-Bridged Dinuclear Manganese(III) and -(IV) Complexes of Pyridyl
 Donor Tripod Ligands: Combined Effects of Steric Substitution and Chelate
 Ring Size Variations on Structural, Spectroscopic, and Electrochemical
 Properties
;
_journal_name_full 'Inorganic Chemistry'
_journal_page_first 1857
_journal_page_last 1867
_journal_paper_doi 10.1021/ic020131w
_journal_volume 42
_journal_year 2003
_chemical_formula_sum 'C42 H48 Cl2 Mn2 N8 O10'
_chemical_formula_weight 1005.66
_chemical_name_systematic
;
  ?
;
_space_group_IT_number 2
_symmetry_cell_setting triclinic
_symmetry_space_group_name_Hall '-P 1'
_symmetry_space_group_name_H-M 'P -1'
_atom_sites_solution_hydrogens geom
_atom_sites_solution_primary direct
_atom_sites_solution_secondary difmap
_audit_creation_method SHELXL-97
_cell_angle_alpha 65.628(6)
_cell_angle_beta 80.426(7)
_cell_angle_gamma 86.505(7)
_cell_formula_units_Z 1
_cell_length_a 9.0081(7)
_cell_length_b 11.5356(10)
_cell_length_c 11.8101(10)
_cell_measurement_reflns_used 50
_cell_measurement_temperature 293(2)
_cell_measurement_theta_max 24.19
_cell_measurement_theta_min 1.96
_cell_volume 1102.26(17)
_computing_cell_refinement 'Bruker XSCANS'
_computing_data_collection 'Bruker XSCANS'
_computing_data_reduction 'Bruker SHELXTL'
_computing_molecular_graphics 'Bruker SHELXTL'
_computing_publication_material 'Bruker SHELXTL'
_computing_structure_refinement 'SHELXL-97 (Sheldrick, 1997)'
_computing_structure_solution 'SHELXS-97 (Sheldrick, 1990)'
_diffrn_ambient_temperature 293(2)
_diffrn_measured_fraction_theta_full 0.972
_diffrn_measured_fraction_theta_max 0.972
_diffrn_measurement_device_type 'Bruker P4'
_diffrn_measurement_method '2\q/\w scans'
_diffrn_radiation_monochromator graphite
_diffrn_radiation_source 'fine-focus sealed tube'
_diffrn_radiation_type MoK\a
_diffrn_radiation_wavelength 0.71073
_diffrn_reflns_av_R_equivalents 0.0145
_diffrn_reflns_av_sigmaI/netI 0.0214
_diffrn_reflns_limit_h_max 0
_diffrn_reflns_limit_h_min -11
_diffrn_reflns_limit_k_max 13
_diffrn_reflns_limit_k_min -13
_diffrn_reflns_limit_l_max 15
_diffrn_reflns_limit_l_min -15
_diffrn_reflns_number 5236
_diffrn_reflns_theta_full 27.50
_diffrn_reflns_theta_max 27.50
_diffrn_reflns_theta_min 2.10
_diffrn_standards_interval_count 97
_diffrn_standards_number 3
_exptl_absorpt_coefficient_mu 0.761
_exptl_absorpt_correction_T_max 0.8673
_exptl_absorpt_correction_T_min 0.5658
_exptl_absorpt_correction_type SHELXA
_exptl_crystal_colour red-brown
_exptl_crystal_density_diffrn 1.515
_exptl_crystal_density_method 'not measured'
_exptl_crystal_description plate
_exptl_crystal_F_000 520
_exptl_crystal_size_max 0.33
_exptl_crystal_size_mid 0.99
_exptl_crystal_size_min 0.76
_refine_diff_density_max 0.435
_refine_diff_density_min -0.348
_refine_diff_density_rms 0.058
_refine_ls_extinction_coef 0.034(3)
_refine_ls_extinction_expression Fc^*^=kFc[1+0.001xFc^2^\l^3^/sin(2\q)]^-1/4^
_refine_ls_extinction_method SHELXL
_refine_ls_goodness_of_fit_ref 1.081
_refine_ls_hydrogen_treatment mixed
_refine_ls_matrix_type full
_refine_ls_number_parameters 317
_refine_ls_number_reflns 4928
_refine_ls_number_restraints 0
_refine_ls_restrained_S_all 1.081
_refine_ls_R_factor_all 0.0386
_refine_ls_R_factor_gt 0.0356
_refine_ls_shift/su_max 0.022
_refine_ls_shift/su_mean 0.000
_refine_ls_structure_factor_coef Fsqd
_refine_ls_weighting_details 'calc w=1/[\s^2^(Fo^2^)+(0.0506P)^2^+0.5104P] where P=(Fo^2^+2Fc^2^)/3'
_refine_ls_weighting_scheme calc
_refine_ls_wR_factor_gt 0.0976
_refine_ls_wR_factor_ref 0.0998
_reflns_number_gt 4551
_reflns_number_total 4928
_reflns_threshold_expression >2sigma(I)
_cod_data_source_file ic020131w_1.cif
_cod_data_source_block ty189c
_cod_depositor_comments
;
The following automatic conversions were performed:

'_symmetry_cell_setting' value 'Triclinic' changed to 'triclinic'
according to the built-in table from CIF Core dictionary named
'cif_core.dic' version 2.4.1 from 2010-06-29.

Automatic conversion script
Id: cif_fix_values 1646 2011-03-28 12:23:43Z adriana 

2021-04-13
Formula fixed to be consistent with given Z value
                 miguel
;
_cod_original_formula_sum 'C21 H24 Cl Mn N4 O5'
_cod_original_formula_weight 502.83
_cod_original_cell_volume 1102.26(16)
_cod_database_code 4313325

loop_
_symmetry_equiv_pos_as_xyz
'x, y, z'
'-x, -y, -z'

loop_
_atom_site_label
_atom_site_type_symbol
_atom_site_fract_x
_atom_site_fract_y
_atom_site_fract_z
_atom_site_U_iso_or_equiv
_atom_site_adp_type
_atom_site_occupancy
_atom_site_symmetry_multiplicity
_atom_site_calc_flag
_atom_site_refinement_flags
_atom_site_disorder_assembly
_atom_site_disorder_group
Mn Mn 0.53242(3) 0.53915(2) 0.58648(2) 0.02694(10) Uani 1 1 d . . .
Cl Cl 0.92981(6) 0.82192(5) 0.84352(6) 0.05079(15) Uani 1 1 d . . .
O O 0.36712(13) 0.48613(12) 0.54923(11) 0.0311(3) Uani 1 1 d . . .
O1 O 0.7913(3) 0.8850(2) 0.8307(4) 0.1132(10) Uani 1 1 d . . .
O2 O 0.8992(3) 0.6906(2) 0.9204(2) 0.0857(7) Uani 1 1 d . . .
O3 O 1.0009(4) 0.8266(3) 0.7262(3) 0.1295(12) Uani 1 1 d . . .
O4 O 1.0270(3) 0.8760(3) 0.8889(3) 0.1134(10) Uani 1 1 d . . .
N N 0.73889(16) 0.59588(15) 0.61394(14) 0.0315(3) Uani 1 1 d . . .
N1A N 0.54039(19) 0.76751(15) 0.48106(15) 0.0374(3) Uani 1 1 d . . .
N1B N 0.63090(18) 0.35013(15) 0.73535(14) 0.0340(3) Uani 1 1 d . . .
N1C N 0.44618(17) 0.57711(14) 0.74957(13) 0.0297(3) Uani 1 1 d . . .
C1A C 0.2740(3) 0.8078(2) 0.4708(2) 0.0549(6) Uani 1 1 d . . .
H1AA H 0.2710 0.7208 0.4816 0.074(9) Uiso 1 1 calc R . .
H1AB H 0.2178 0.8594 0.4054 0.117(14) Uiso 1 1 calc R . .
H1AC H 0.2307 0.8140 0.5481 0.080(10) Uiso 1 1 calc R . .
C2A C 0.4333(3) 0.8533(2) 0.4358(2) 0.0452(5) Uani 1 1 d . . .
C3A C 0.4714(4) 0.9804(2) 0.3593(3) 0.0624(7) Uani 1 1 d . . .
H3AA H 0.3971 1.0381 0.3255 0.065(8) Uiso 1 1 calc R . .
C4A C 0.6179(4) 1.0202(2) 0.3340(3) 0.0713(8) Uani 1 1 d . . .
H4AA H 0.6436 1.1050 0.2836 0.079(9) Uiso 1 1 calc R . .
C5A C 0.7269(3) 0.9337(2) 0.3838(2) 0.0599(6) Uani 1 1 d . . .
H5AA H 0.8267 0.9591 0.3700 0.092(11) Uiso 1 1 calc R . .
C6A C 0.6842(3) 0.8080(2) 0.45477(19) 0.0424(5) Uani 1 1 d . . .
C7A C 0.8000(2) 0.7070(2) 0.49823(19) 0.0430(5) Uani 1 1 d . . .
H7AA H 0.8367 0.6788 0.4319 0.040(6) Uiso 1 1 calc R . .
H7AB H 0.8845 0.7429 0.5145 0.052(7) Uiso 1 1 calc R . .
C1B C 0.4004(3) 0.2242(2) 0.8240(2) 0.0532(6) Uani 1 1 d . . .
H1BA H 0.3660 0.2869 0.7502 0.066(8) Uiso 1 1 calc R . .
H1BB H 0.3524 0.2372 0.8967 0.092(11) Uiso 1 1 calc R . .
H1BC H 0.3757 0.1407 0.8330 0.107(13) Uiso 1 1 calc R . .
C2B C 0.5666(3) 0.2363(2) 0.81171(18) 0.0410(4) Uani 1 1 d . . .
C3B C 0.6540(3) 0.1348(2) 0.8771(2) 0.0562(6) Uani 1 1 d . . .
H3BA H 0.6098 0.0552 0.9253 0.081(10) Uiso 1 1 calc R . .
C4B C 0.8049(3) 0.1513(2) 0.8710(3) 0.0618(7) Uani 1 1 d . . .
H4BA H 0.8629 0.0839 0.9166 0.081(10) Uiso 1 1 calc R . .
C5B C 0.8697(3) 0.2691(2) 0.7962(2) 0.0515(5) Uani 1 1 d . . .
H5BA H 0.9712 0.2838 0.7924 0.064(8) Uiso 1 1 calc R . .
C6B C 0.7793(2) 0.3649(2) 0.72718(18) 0.0374(4) Uani 1 1 d . . .
C7B C 0.8457(2) 0.4894(2) 0.63036(19) 0.0388(4) Uani 1 1 d . . .
H7BA H 0.9357 0.5076 0.6555 0.056(7) Uiso 1 1 calc R . .
H7BB H 0.8749 0.4826 0.5505 0.050(7) Uiso 1 1 calc R . .
C1C C 0.1794(2) 0.5199(3) 0.7729(2) 0.0471(5) Uani 1 1 d . . .
H1CA H 0.2158 0.5104 0.6961 0.092(11) Uiso 1 1 calc R . .
H1CB H 0.0975 0.5790 0.7602 0.099(12) Uiso 1 1 calc R . .
H1CC H 0.1450 0.4390 0.8378 0.098(12) Uiso 1 1 calc R . .
C2C C 0.3033(2) 0.56879(18) 0.81113(16) 0.0328(4) Uani 1 1 d . . .
C3C C 0.2687(2) 0.6071(2) 0.90963(18) 0.0404(4) Uani 1 1 d . . .
H3CA H 0.1704 0.5998 0.9516 0.054(7) Uiso 1 1 calc R . .
C4C C 0.3790(3) 0.6556(2) 0.94488(19) 0.0444(5) Uani 1 1 d . . .
H4CA H 0.3558 0.6830 1.0095 0.063(8) Uiso 1 1 calc R . .
C5C C 0.5249(2) 0.6633(2) 0.88373(19) 0.0401(4) Uani 1 1 d . . .
H5CA H 0.6018 0.6951 0.9068 0.045(6) Uiso 1 1 calc R . .
C6C C 0.5543(2) 0.62276(16) 0.78734(16) 0.0302(3) Uani 1 1 d . . .
C7C C 0.7157(2) 0.6275(2) 0.72576(19) 0.0406(4) Uani 1 1 d . . .
H7CA H 0.7555 0.7123 0.7004 0.059(8) Uiso 1 1 calc R . .
H7CB H 0.7735 0.5686 0.7877 0.063(8) Uiso 1 1 calc R . .

loop_
_atom_site_aniso_label
_atom_site_aniso_U_11
_atom_site_aniso_U_22
_atom_site_aniso_U_33
_atom_site_aniso_U_23
_atom_site_aniso_U_13
_atom_site_aniso_U_12
Mn 0.02545(15) 0.03481(17) 0.02467(14) -0.01661(11) -0.00179(9) -0.00285(10)
Cl 0.0446(3) 0.0513(3) 0.0599(3) -0.0248(3) -0.0114(2) -0.0007(2)
O 0.0268(6) 0.0428(7) 0.0285(6) -0.0203(5) 0.0000(4) -0.0046(5)
O1 0.0811(17) 0.0776(15) 0.198(3) -0.0610(18) -0.0654(19) 0.0314(13)
O2 0.0745(14) 0.0622(12) 0.0954(17) -0.0055(11) -0.0179(12) -0.0008(10)
O3 0.157(3) 0.141(3) 0.0874(18) -0.0575(19) 0.0418(19) -0.063(2)
O4 0.104(2) 0.124(2) 0.156(3) -0.084(2) -0.061(2) -0.0026(17)
N 0.0283(7) 0.0396(8) 0.0301(7) -0.0181(6) -0.0013(6) -0.0052(6)
N1A 0.0451(9) 0.0349(8) 0.0345(8) -0.0162(7) -0.0063(7) -0.0019(7)
N1B 0.0383(8) 0.0372(8) 0.0283(7) -0.0151(6) -0.0058(6) 0.0013(6)
N1C 0.0303(7) 0.0342(8) 0.0278(7) -0.0161(6) -0.0035(5) -0.0002(6)
C1A 0.0542(13) 0.0578(14) 0.0588(14) -0.0289(12) -0.0162(11) 0.0145(11)
C2A 0.0604(13) 0.0415(11) 0.0398(10) -0.0214(9) -0.0138(9) 0.0068(9)
C3A 0.091(2) 0.0404(12) 0.0546(14) -0.0144(10) -0.0261(13) 0.0118(13)
C4A 0.103(2) 0.0377(12) 0.0608(16) -0.0032(11) -0.0200(15) -0.0149(14)
C5A 0.0725(17) 0.0436(12) 0.0555(14) -0.0100(10) -0.0082(12) -0.0196(12)
C6A 0.0515(12) 0.0397(10) 0.0354(10) -0.0143(8) -0.0036(8) -0.0109(9)
C7A 0.0365(10) 0.0473(11) 0.0412(10) -0.0156(9) 0.0032(8) -0.0146(8)
C1B 0.0556(13) 0.0523(13) 0.0422(11) -0.0106(10) -0.0002(10) -0.0139(11)
C2B 0.0538(12) 0.0397(10) 0.0304(9) -0.0153(8) -0.0056(8) -0.0013(9)
C3B 0.0759(17) 0.0390(12) 0.0484(13) -0.0110(10) -0.0154(12) 0.0044(11)
C4B 0.0766(18) 0.0487(13) 0.0625(15) -0.0214(12) -0.0292(13) 0.0229(12)
C5B 0.0476(12) 0.0569(13) 0.0577(13) -0.0285(11) -0.0212(10) 0.0168(10)
C6B 0.0370(9) 0.0466(11) 0.0365(9) -0.0243(8) -0.0093(7) 0.0068(8)
C7B 0.0265(8) 0.0534(12) 0.0416(10) -0.0246(9) -0.0050(7) 0.0016(8)
C1C 0.0302(9) 0.0731(15) 0.0490(12) -0.0378(12) 0.0009(8) -0.0048(9)
C2C 0.0316(9) 0.0386(9) 0.0291(8) -0.0155(7) -0.0035(7) 0.0022(7)
C3C 0.0391(10) 0.0518(12) 0.0322(9) -0.0218(8) -0.0009(7) 0.0077(8)
C4C 0.0519(12) 0.0549(12) 0.0370(10) -0.0310(9) -0.0048(9) 0.0064(10)
C5C 0.0465(11) 0.0448(11) 0.0380(10) -0.0251(9) -0.0086(8) -0.0004(8)
C6C 0.0344(9) 0.0301(8) 0.0283(8) -0.0138(7) -0.0059(6) 0.0010(7)
C7C 0.0348(9) 0.0586(12) 0.0402(10) -0.0312(9) -0.0041(8) -0.0080(9)

loop_
_atom_type_symbol
_atom_type_description
_atom_type_scat_dispersion_real
_atom_type_scat_dispersion_imag
_atom_type_scat_source
C C 0.0033 0.0016 'International Tables Vol C Tables 4.2.6.8 and 6.1.1.4'
H H 0.0000 0.0000 'International Tables Vol C Tables 4.2.6.8 and 6.1.1.4'
N N 0.0061 0.0033 'International Tables Vol C Tables 4.2.6.8 and 6.1.1.4'
O O 0.0106 0.0060 'International Tables Vol C Tables 4.2.6.8 and 6.1.1.4'
Cl Cl 0.1484 0.1585 'International Tables Vol C Tables 4.2.6.8 and 6.1.1.4'
Mn Mn 0.3368 0.7283 'International Tables Vol C Tables 4.2.6.8 and 6.1.1.4'

loop_
_geom_angle_atom_site_label_1
_geom_angle_atom_site_label_2
_geom_angle_atom_site_label_3
_geom_angle
_geom_angle_site_symmetry_1
_geom_angle_site_symmetry_3
_geom_angle_publ_flag
O Mn O 84.56(6) . 2_666 ?
O Mn N 173.69(5) . . ?
O Mn N 89.17(5) 2_666 . ?
O Mn N1C 104.01(6) . . ?
O Mn N1C 171.43(5) 2_666 . ?
N Mn N1C 82.26(6) . . ?
O Mn N1B 105.14(6) . . ?
O Mn N1B 93.36(6) 2_666 . ?
N Mn N1B 74.57(6) . . ?
N1C Mn N1B 84.33(5) . . ?
O Mn N1A 106.85(6) . . ?
O Mn N1A 94.73(6) 2_666 . ?
N Mn N1A 74.21(6) . . ?
N1C Mn N1A 83.03(6) . . ?
N1B Mn N1A 147.58(6) . . ?
O Mn Mn 42.31(4) . 2_666 ?
O Mn Mn 42.25(4) 2_666 2_666 ?
N Mn Mn 131.41(4) . 2_666 ?
N1C Mn Mn 146.32(4) . 2_666 ?
N1B Mn Mn 102.48(4) . 2_666 ?
N1A Mn Mn 104.57(4) . 2_666 ?
O4 Cl O1 112.23(18) . . ?
O4 Cl O3 108.1(2) . . ?
O1 Cl O3 109.9(2) . . ?
O4 Cl O2 113.31(18) . . ?
O1 Cl O2 107.68(16) . . ?
O3 Cl O2 105.33(18) . . ?
Mn O Mn 95.44(6) . 2_666 ?
C7B N C7A 108.07(15) . . ?
C7B N C7C 111.04(15) . . ?
C7A N C7C 111.08(16) . . ?
C7B N Mn 107.51(11) . . ?
C7A N Mn 108.41(12) . . ?
C7C N Mn 110.61(11) . . ?
C6A N1A C2A 118.54(18) . . ?
C6A N1A Mn 109.29(13) . . ?
C2A N1A Mn 131.74(14) . . ?
C6B N1B C2B 118.90(17) . . ?
C6B N1B Mn 109.32(12) . . ?
C2B N1B Mn 131.48(14) . . ?
C6C N1C C2C 118.11(15) . . ?
C6C N1C Mn 111.90(11) . . ?
C2C N1C Mn 129.86(12) . . ?
N1A C2A C3A 120.7(2) . . ?
N1A C2A C1A 117.7(2) . . ?
C3A C2A C1A 121.6(2) . . ?
C4A C3A C2A 120.1(2) . . ?
C3A C4A C5A 119.4(2) . . ?
C4A C5A C6A 118.3(3) . . ?
N1A C6A C5A 123.0(2) . . ?
N1A C6A C7A 116.22(17) . . ?
C5A C6A C7A 120.6(2) . . ?
N C7A C6A 112.18(16) . . ?
N1B C2B C3B 120.3(2) . . ?
N1B C2B C1B 117.85(19) . . ?
C3B C2B C1B 121.8(2) . . ?
C4B C3B C2B 120.5(2) . . ?
C3B C4B C5B 119.1(2) . . ?
C4B C5B C6B 118.0(2) . . ?
N1B C6B C5B 123.0(2) . . ?
N1B C6B C7B 115.85(17) . . ?
C5B C6B C7B 121.00(19) . . ?
N C7B C6B 112.22(15) . . ?
N1C C2C C3C 121.02(17) . . ?
N1C C2C C1C 120.42(16) . . ?
C3C C2C C1C 118.55(17) . . ?
C4C C3C C2C 120.05(18) . . ?
C3C C4C C5C 119.42(17) . . ?
C4C C5C C6C 118.46(19) . . ?
N1C C6C C5C 122.93(17) . . ?
N1C C6C C7C 119.80(15) . . ?
C5C C6C C7C 117.25(17) . . ?
N C7C C6C 114.99(15) . . ?

loop_
_geom_bond_atom_site_label_1
_geom_bond_atom_site_label_2
_geom_bond_distance
_geom_bond_site_symmetry_2
_geom_bond_publ_flag
Mn O 1.8264(12) . ?
Mn O 1.8285(12) 2_666 ?
Mn N 2.1253(15) . ?
Mn N1C 2.1592(14) . ?
Mn N1B 2.3982(16) . ?
Mn N1A 2.4044(17) . ?
Mn Mn 2.7042(5) 2_666 ?
Cl O4 1.393(2) . ?
Cl O1 1.404(2) . ?
Cl O3 1.408(3) . ?
Cl O2 1.424(2) . ?
O Mn 1.8285(12) 2_666 ?
N C7B 1.481(2) . ?
N C7A 1.485(2) . ?
N C7C 1.489(2) . ?
N1A C6A 1.346(3) . ?
N1A C2A 1.347(3) . ?
N1B C6B 1.340(2) . ?
N1B C2B 1.347(3) . ?
N1C C6C 1.351(2) . ?
N1C C2C 1.356(2) . ?
C1A C2A 1.490(4) . ?
C2A C3A 1.396(3) . ?
C3A C4A 1.368(4) . ?
C4A C5A 1.377(4) . ?
C5A C6A 1.383(3) . ?
C6A C7A 1.498(3) . ?
C1B C2B 1.489(3) . ?
C2B C3B 1.389(3) . ?
C3B C4B 1.370(4) . ?
C4B C5B 1.379(4) . ?
C5B C6B 1.385(3) . ?
C6B C7B 1.500(3) . ?
C1C C2C 1.491(3) . ?
C2C C3C 1.390(2) . ?
C3C C4C 1.367(3) . ?
C4C C5C 1.379(3) . ?
C5C C6C 1.382(2) . ?
C6C C7C 1.507(3) . ?
